data_7030271
loop_
_publ_author_name
'Gennari, Marcello'
'Gerey, Bertrand'
'Hall, Nikita'
'P\'ecaut, Jacques'
'Vezin, Herv\'e'
'Collomb, Marie-No\"elle'
'Orio, Maylis'
'Duboc, Carole'

_publ_section_title
;
 Structural, spectroscopic and redox properties of a mononuclear Co(II)
 thiolate complex--the reactivity toward S-alkylation: an experimental and
 theoretical study.
;
_journal_issue 40
_journal_name_full 'Dalton transactions (Cambridge, England : 2003)'
_journal_page_first 12586
_journal_page_last 12594
_journal_paper_doi 10.1039/c2dt31222k
_journal_volume 41
_journal_year 2012
_chemical_formula_sum 'C38 H30 Co N2 S2'
_chemical_formula_weight 637.69
_chemical_name_systematic
;
?
;
_space_group_IT_number 2
_symmetry_cell_setting triclinic
_symmetry_space_group_name_Hall '-P 1'
_symmetry_space_group_name_H-M 'P -1'
_atom_sites_solution_hydrogens difmap
_atom_sites_solution_primary direct
_atom_sites_solution_secondary difmap
_audit_creation_method SHELXL-97
_cell_angle_alpha 87.832(4)
_cell_angle_beta 76.838(4)
_cell_angle_gamma 85.366(4)
_cell_formula_units_Z 2
_cell_length_a 9.0830(4)
_cell_length_b 12.7159(7)
_cell_length_c 13.1932(7)
_cell_measurement_reflns_used 2452
_cell_measurement_temperature 150(2)
_cell_measurement_theta_max 28.9305
_cell_measurement_theta_min 3.4049
_cell_volume 1478.62(13)
_computing_cell_refinement
;
CrysAlisPro, Oxford Diffraction Ltd.,
Version 1.171.33.55 (release 05-01-2010 CrysAlis171 .NET)
(compiled Jan 5 2010,16:28:46)
;
_computing_data_collection
;
CrysAlisPro, Oxford Diffraction Ltd.,
Version 1.171.33.55 (release 05-01-2010 CrysAlis171 .NET)
(compiled Jan 5 2010,16:28:46)
;
_computing_data_reduction
;
CrysAlisPro, Oxford Diffraction Ltd.,
Version 1.171.33.55 (release 05-01-2010 CrysAlis171 .NET)
(compiled Jan 5 2010,16:28:46)
;
_computing_structure_refinement 'SHELXL-97 (Sheldrick, 1997)'
_computing_structure_solution 'SHELXS-97 (Sheldrick, 1990)'
_diffrn_ambient_temperature 150(2)
_diffrn_detector_area_resol_mean 15.9653
_diffrn_measured_fraction_theta_full 0.981
_diffrn_measured_fraction_theta_max 0.980
_diffrn_measurement_details
;
1 omega -8.00 86.00 1.0000 25.0000
omega____ theta____ kappa____ phi______ frames
- 17.0769 77.0000 120.0000 94

2 omega -7.00 31.00 1.0000 25.0000
omega____ theta____ kappa____ phi______ frames
- 17.0769 77.0000 -120.0000 38

3 omega -5.00 87.00 1.0000 25.0000
omega____ theta____ kappa____ phi______ frames
- 17.0769 77.0000 0.0000 92

4 omega -54.00 37.00 1.0000 25.0000
omega____ theta____ kappa____ phi______ frames
- 17.0769 -37.0000 -150.0000 91

;
_diffrn_measurement_device_type 'Xcalibur, Sapphire3'
_diffrn_measurement_method '\w scans'
_diffrn_radiation_monochromator graphite
_diffrn_radiation_source 'fine-focus sealed tube'
_diffrn_radiation_type MoK\a
_diffrn_radiation_wavelength 0.71073
_diffrn_reflns_av_R_equivalents 0.0338
_diffrn_reflns_av_sigmaI/netI 0.1749
_diffrn_reflns_limit_h_max 9
_diffrn_reflns_limit_h_min -11
_diffrn_reflns_limit_k_max 15
_diffrn_reflns_limit_k_min -10
_diffrn_reflns_limit_l_max 14
_diffrn_reflns_limit_l_min -16
_diffrn_reflns_number 9338
_diffrn_reflns_theta_full 26.30
_diffrn_reflns_theta_max 26.37
_diffrn_reflns_theta_min 3.41
_exptl_absorpt_coefficient_mu 0.753
_exptl_absorpt_correction_T_max 0.9719
_exptl_absorpt_correction_T_min 0.8578
_exptl_absorpt_correction_type multi-scan
_exptl_absorpt_process_details
;
CrysAlisPro, Oxford Diffraction Ltd.,
Version 1.171.33.55 (release 05-01-2010 CrysAlis171 .NET)
(compiled Jan 5 2010,16:28:46)
Empirical absorption correction using spherical harmonics,
implemented in SCALE3 ABSPACK scaling algorithm.
;
_exptl_crystal_colour black
_exptl_crystal_density_diffrn 1.432
_exptl_crystal_density_method 'not measured'
_exptl_crystal_description 'long plate'
_exptl_crystal_F_000 662
_exptl_crystal_size_max 0.21
_exptl_crystal_size_mid 0.14
_exptl_crystal_size_min 0.04
_refine_diff_density_max 0.468
_refine_diff_density_min -0.375
_refine_diff_density_rms 0.061
_refine_ls_extinction_method none
_refine_ls_goodness_of_fit_ref 0.632
_refine_ls_hydrogen_treatment mixed
_refine_ls_matrix_type full
_refine_ls_number_parameters 478
_refine_ls_number_reflns 5934
_refine_ls_number_restraints 0
_refine_ls_restrained_S_all 0.632
_refine_ls_R_factor_all 0.0900
_refine_ls_R_factor_gt 0.0375
_refine_ls_shift/su_max 0.001
_refine_ls_shift/su_mean 0.000
_refine_ls_structure_factor_coef Fsqd
_refine_ls_weighting_details 'calc w=1/[\s^2^(Fo^2^)+(0.0000P)^2^+0.0000P] where P=(Fo^2^+2Fc^2^)/3'
_refine_ls_weighting_scheme calc
_refine_ls_wR_factor_gt 0.0346
_refine_ls_wR_factor_ref 0.0385
_reflns_number_gt 3112
_reflns_number_total 5934
_reflns_threshold_expression >2sigma(I)
_cod_data_source_file c2dt31222k.txt
_cod_data_source_block bg11
_cod_database_code 7030271

loop_
_symmetry_equiv_pos_as_xyz
'x, y, z'
'-x, -y, -z'

loop_
_atom_site_label
_atom_site_type_symbol
_atom_site_fract_x
_atom_site_fract_y
_atom_site_fract_z
_atom_site_U_iso_or_equiv
_atom_site_adp_type
_atom_site_occupancy
_atom_site_symmetry_multiplicity
_atom_site_calc_flag
Co1 Co 0.56995(4) 0.74906(3) 0.49832(3) 0.01558(11) Uani 1 1 d
S1 S 0.70661(7) 0.71273(6) 0.61170(4) 0.01850(18) Uani 1 1 d
S2 S 0.76863(7) 0.80495(6) 0.39191(4) 0.01760(18) Uani 1 1 d
N1 N 0.4094(2) 0.65648(17) 0.55418(13) 0.0151(5) Uani 1 1 d
N2 N 0.4152(2) 0.82837(17) 0.44024(13) 0.0150(5) Uani 1 1 d
C1 C 0.4179(3) 0.5659(2) 0.60955(17) 0.0167(7) Uani 1 1 d
C2 C 0.2956(3) 0.5032(2) 0.63396(19) 0.0211(7) Uani 1 1 d
H2 H 0.304(2) 0.4432(19) 0.6675(16) 0.025 Uiso 1 1 d
C3 C 0.1624(3) 0.5336(3) 0.60367(19) 0.0268(8) Uani 1 1 d
H3 H 0.078(2) 0.4892(18) 0.6174(16) 0.032 Uiso 1 1 d
C4 C 0.1517(3) 0.6268(2) 0.55062(19) 0.0213(7) Uani 1 1 d
H4 H 0.064(2) 0.6539(19) 0.5304(15) 0.026 Uiso 1 1 d
C5 C 0.2761(3) 0.6874(2) 0.52597(17) 0.0161(7) Uani 1 1 d
C6 C 0.2771(3) 0.7856(2) 0.46608(17) 0.0175(7) Uani 1 1 d
C7 C 0.1483(3) 0.8360(3) 0.4412(2) 0.0271(8) Uani 1 1 d
H7 H 0.055(2) 0.8008(19) 0.4656(15) 0.033 Uiso 1 1 d
C8 C 0.1590(3) 0.9324(3) 0.3911(2) 0.0319(8) Uani 1 1 d
H8 H 0.064(2) 0.9638(19) 0.3797(16) 0.038 Uiso 1 1 d
C9 C 0.2962(3) 0.9766(2) 0.3665(2) 0.0248(8) Uani 1 1 d
H9 H 0.310(2) 1.0422(19) 0.3326(17) 0.030 Uiso 1 1 d
C10 C 0.4256(3) 0.9224(2) 0.38911(17) 0.0172(7) Uani 1 1 d
C11 C 0.6230(3) 0.6078(2) 0.70330(16) 0.0135(6) Uani 1 1 d
C12 C 0.5614(3) 0.5278(2) 0.6417(2) 0.0166(7) Uani 1 1 d
H12A H 0.638(2) 0.5054(17) 0.5799(14) 0.020 Uiso 1 1 d
H12B H 0.539(2) 0.4631(18) 0.6846(15) 0.020 Uiso 1 1 d
C13 C 0.4935(2) 0.6467(2) 0.79395(16) 0.0131(6) Uani 1 1 d
C14 C 0.4215(3) 0.7461(2) 0.79788(19) 0.0217(7) Uani 1 1 d
H14 H 0.454(2) 0.8011(18) 0.7443(15) 0.026 Uiso 1 1 d
C15 C 0.3004(3) 0.7759(2) 0.88022(19) 0.0248(8) Uani 1 1 d
H15 H 0.252(2) 0.8458(19) 0.8814(15) 0.030 Uiso 1 1 d
C16 C 0.2499(3) 0.7036(3) 0.95876(19) 0.0252(8) Uani 1 1 d
H16 H 0.165(2) 0.7252(18) 1.0164(15) 0.030 Uiso 1 1 d
C17 C 0.3217(3) 0.6035(3) 0.95549(19) 0.0258(8) Uani 1 1 d
H17 H 0.289(2) 0.5553(19) 1.0115(15) 0.031 Uiso 1 1 d
C18 C 0.4420(3) 0.5751(2) 0.87450(19) 0.0194(7) Uani 1 1 d
H18 H 0.492(2) 0.5091(18) 0.8735(15) 0.023 Uiso 1 1 d
C19 C 0.7539(3) 0.5556(2) 0.74857(16) 0.0147(6) Uani 1 1 d
C20 C 0.8011(3) 0.4496(2) 0.74094(18) 0.0177(7) Uani 1 1 d
H20 H 0.761(2) 0.4004(18) 0.7053(15) 0.021 Uiso 1 1 d
C21 C 0.9152(3) 0.4069(2) 0.7894(2) 0.0246(8) Uani 1 1 d
H21 H 0.939(2) 0.3363(19) 0.7821(17) 0.030 Uiso 1 1 d
C22 C 0.9816(3) 0.4703(3) 0.8453(2) 0.0273(8) Uani 1 1 d
H22 H 1.060(2) 0.4453(18) 0.8822(15) 0.033 Uiso 1 1 d
C23 C 0.9372(3) 0.5763(3) 0.85325(19) 0.0241(8) Uani 1 1 d
H23 H 0.984(2) 0.6226(19) 0.8901(15) 0.029 Uiso 1 1 d
C24 C 0.8229(3) 0.6195(2) 0.80567(18) 0.0203(7) Uani 1 1 d
H24 H 0.790(2) 0.6942(18) 0.8135(15) 0.024 Uiso 1 1 d
C31 C 0.7060(3) 0.9025(2) 0.29883(17) 0.0150(6) Uani 1 1 d
C32 C 0.5733(3) 0.9713(2) 0.3615(2) 0.0157(7) Uani 1 1 d
H32A H 0.555(2) 1.0370(18) 0.3265(15) 0.019 Uiso 1 1 d
H32B H 0.600(2) 0.9962(16) 0.4286(14) 0.019 Uiso 1 1 d
C33 C 0.6600(3) 0.8498(2) 0.20790(17) 0.0164(7) Uani 1 1 d
C34 C 0.5761(3) 0.9114(2) 0.1475(2) 0.0255(8) Uani 1 1 d
H34 H 0.539(2) 0.9813(18) 0.1637(16) 0.031 Uiso 1 1 d
C35 C 0.5384(3) 0.8668(3) 0.0635(2) 0.0313(8) Uani 1 1 d
H35 H 0.487(2) 0.9089(18) 0.0200(16) 0.038 Uiso 1 1 d
C36 C 0.5836(3) 0.7642(3) 0.0370(2) 0.0305(8) Uani 1 1 d
H36 H 0.559(2) 0.740(2) -0.0193(17) 0.037 Uiso 1 1 d
C37 C 0.6681(3) 0.7036(2) 0.0953(2) 0.0266(8) Uani 1 1 d
H37 H 0.709(2) 0.6319(19) 0.0737(16) 0.032 Uiso 1 1 d
C38 C 0.7048(3) 0.7472(2) 0.18069(19) 0.0206(7) Uani 1 1 d
H38 H 0.764(2) 0.7009(18) 0.2245(15) 0.025 Uiso 1 1 d
C39 C 0.8408(3) 0.9687(2) 0.25431(17) 0.0154(6) Uani 1 1 d
C40 C 0.9543(4) 0.9335(3) 0.1701(2) 0.0330(9) Uani 1 1 d
H40 H 0.952(3) 0.875(2) 0.1459(18) 0.040 Uiso 1 1 d
C41 C 1.0762(3) 0.9924(3) 0.1285(2) 0.0382(9) Uani 1 1 d
H41 H 1.149(3) 0.973(2) 0.0682(17) 0.046 Uiso 1 1 d
C42 C 1.0882(3) 1.0883(3) 0.1690(2) 0.0348(9) Uani 1 1 d
H42 H 1.171(3) 1.129(2) 0.1416(17) 0.042 Uiso 1 1 d
C43 C 0.9785(3) 1.1245(2) 0.2529(2) 0.0276(8) Uani 1 1 d
H43 H 0.987(3) 1.1891(19) 0.2839(16) 0.033 Uiso 1 1 d
C44 C 0.8571(3) 1.0647(2) 0.2950(2) 0.0213(7) Uani 1 1 d
H44 H 0.785(2) 1.0924(18) 0.3560(15) 0.026 Uiso 1 1 d

loop_
_atom_site_aniso_label
_atom_site_aniso_U_11
_atom_site_aniso_U_22
_atom_site_aniso_U_33
_atom_site_aniso_U_23
_atom_site_aniso_U_13
_atom_site_aniso_U_12
Co1 0.0143(2) 0.0184(3) 0.01465(19) 0.00229(16) -0.00444(16) -0.00241(19)
S1 0.0180(4) 0.0226(5) 0.0162(3) 0.0052(3) -0.0055(3) -0.0070(3)
S2 0.0149(4) 0.0205(5) 0.0171(4) 0.0057(3) -0.0041(3) -0.0013(3)
N1 0.0148(12) 0.0192(16) 0.0105(11) -0.0009(10) -0.0007(10) -0.0029(11)
N2 0.0148(13) 0.0158(16) 0.0155(11) -0.0017(10) -0.0053(10) -0.0021(11)
C1 0.0198(16) 0.024(2) 0.0065(13) -0.0022(12) -0.0016(12) -0.0061(14)
C2 0.0241(17) 0.026(2) 0.0119(14) 0.0065(13) -0.0008(13) -0.0082(15)
C3 0.0186(17) 0.043(2) 0.0193(15) 0.0005(15) -0.0012(13) -0.0155(15)
C4 0.0156(16) 0.028(2) 0.0199(15) -0.0008(14) -0.0042(13) -0.0014(15)
C5 0.0126(15) 0.022(2) 0.0135(14) -0.0042(12) -0.0026(12) 0.0003(13)
C6 0.0139(15) 0.021(2) 0.0190(15) -0.0060(13) -0.0048(12) -0.0015(14)
C7 0.0141(16) 0.037(2) 0.0316(17) 0.0016(16) -0.0071(14) -0.0026(16)
C8 0.0189(18) 0.039(2) 0.0407(18) 0.0048(16) -0.0159(15) 0.0049(17)
C9 0.0229(18) 0.018(2) 0.0333(17) 0.0065(14) -0.0091(15) 0.0034(15)
C10 0.0188(16) 0.019(2) 0.0136(14) -0.0035(13) -0.0037(12) 0.0017(14)
C11 0.0157(15) 0.0124(18) 0.0132(13) -0.0012(12) -0.0054(11) 0.0001(13)
C12 0.0181(16) 0.0111(19) 0.0175(15) 0.0001(13) 0.0010(13) 0.0024(14)
C13 0.0116(15) 0.0187(19) 0.0100(13) 0.0005(12) -0.0043(11) -0.0025(13)
C14 0.0257(17) 0.023(2) 0.0173(15) 0.0036(13) -0.0075(13) 0.0010(15)
C15 0.0301(18) 0.023(2) 0.0213(15) -0.0018(14) -0.0087(14) 0.0093(15)
C16 0.0179(17) 0.033(2) 0.0222(16) -0.0058(15) 0.0000(13) -0.0004(16)
C17 0.0244(18) 0.027(2) 0.0212(16) 0.0035(14) 0.0044(14) -0.0044(16)
C18 0.0214(17) 0.0119(19) 0.0230(15) -0.0010(13) -0.0017(13) 0.0006(13)
C19 0.0131(15) 0.020(2) 0.0104(13) 0.0032(12) -0.0013(11) -0.0019(13)
C20 0.0164(16) 0.019(2) 0.0162(15) -0.0012(13) 0.0008(12) -0.0033(14)
C21 0.0221(17) 0.025(2) 0.0207(16) 0.0096(15) 0.0036(13) 0.0051(16)
C22 0.0162(17) 0.045(3) 0.0188(16) 0.0057(15) -0.0035(13) 0.0054(16)
C23 0.0201(17) 0.030(2) 0.0235(17) 0.0024(14) -0.0067(13) -0.0064(15)
C24 0.0183(16) 0.023(2) 0.0190(15) 0.0019(14) -0.0036(12) -0.0016(15)
C31 0.0171(15) 0.0149(18) 0.0144(14) 0.0011(12) -0.0062(12) -0.0010(13)
C32 0.0193(16) 0.0090(19) 0.0192(15) 0.0037(13) -0.0059(13) -0.0006(14)
C33 0.0149(15) 0.017(2) 0.0171(14) -0.0007(13) -0.0026(12) -0.0046(13)
C34 0.0342(19) 0.020(2) 0.0241(16) -0.0017(15) -0.0136(14) 0.0072(15)
C35 0.036(2) 0.039(3) 0.0249(17) -0.0002(16) -0.0210(15) 0.0048(17)
C36 0.0248(18) 0.046(3) 0.0250(17) -0.0113(17) -0.0107(14) -0.0071(17)
C37 0.0262(18) 0.020(2) 0.0334(17) -0.0072(15) -0.0066(14) 0.0000(15)
C38 0.0242(17) 0.016(2) 0.0226(16) -0.0006(13) -0.0066(13) -0.0009(14)
C39 0.0159(15) 0.0175(19) 0.0143(14) 0.0013(12) -0.0073(12) -0.0003(13)
C40 0.0337(19) 0.028(2) 0.0343(19) -0.0114(16) 0.0046(15) -0.0153(19)
C41 0.034(2) 0.045(3) 0.0318(18) -0.0078(17) 0.0084(15) -0.0193(19)
C42 0.032(2) 0.036(3) 0.0372(19) 0.0071(16) -0.0017(16) -0.0220(18)
C43 0.0345(19) 0.015(2) 0.0356(18) 0.0006(15) -0.0127(15) -0.0035(16)
C44 0.0220(18) 0.020(2) 0.0229(16) 0.0026(14) -0.0067(13) -0.0056(15)

loop_
_atom_type_symbol
_atom_type_description
_atom_type_scat_dispersion_real
_atom_type_scat_dispersion_imag
_atom_type_scat_source
C C 0.0033 0.0016 'International Tables Vol C Tables 4.2.6.8 and 6.1.1.4'
H H 0.0000 0.0000 'International Tables Vol C Tables 4.2.6.8 and 6.1.1.4'
N N 0.0061 0.0033 'International Tables Vol C Tables 4.2.6.8 and 6.1.1.4'
S S 0.1246 0.1234 'International Tables Vol C Tables 4.2.6.8 and 6.1.1.4'
Co Co 0.3494 0.9721 'International Tables Vol C Tables 4.2.6.8 and 6.1.1.4'

loop_
_exptl_crystal_face_index_h
_exptl_crystal_face_index_k
_exptl_crystal_face_index_l
_exptl_crystal_face_perp_dist
_exptl_oxdiff_crystal_face_indexfrac_h
_exptl_oxdiff_crystal_face_indexfrac_k
_exptl_oxdiff_crystal_face_indexfrac_l
_exptl_oxdiff_crystal_face_x
_exptl_oxdiff_crystal_face_y
_exptl_oxdiff_crystal_face_z
0 0 1 0.0169 0.0000 -0.0006 0.9999 -0.0332 0.0005 0.0442
0 0 -1 0.0169 -0.0000 0.0006 -0.9999 0.0332 -0.0005 -0.0442
0 1 1 0.0414 0.0003 0.9991 0.9992 -0.0773 0.0002 0.0096
0 -1 -1 0.0224 -0.0003 -0.9991 -0.9992 0.0773 -0.0002 -0.0096
-1 0 0 0.1017 -1.0000 -0.0011 0.0001 -0.0161 -0.0780 0.0115
1 0 0 0.0787 1.0000 0.0011 -0.0001 0.0161 0.0780 -0.0115

loop_
_geom_angle_atom_site_label_1
_geom_angle_atom_site_label_2
_geom_angle_atom_site_label_3
_geom_angle
N2 Co1 N1 84.03(8)
N2 Co1 S1 155.31(6)
N1 Co1 S1 98.14(6)
N2 Co1 S2 98.40(6)
N1 Co1 S2 157.84(6)
S1 Co1 S2 88.80(3)
C11 S1 Co1 109.82(7)
C31 S2 Co1 108.86(8)
C1 N1 C5 118.7(2)
C1 N1 Co1 128.08(16)
C5 N1 Co1 113.11(17)
C10 N2 C6 118.9(2)
C10 N2 Co1 127.59(17)
C6 N2 Co1 113.17(16)
N1 C1 C2 120.5(2)
N1 C1 C12 120.9(2)
C2 C1 C12 118.5(2)
C3 C2 C1 120.7(3)
C4 C3 C2 119.0(3)
C3 C4 C5 119.3(2)
N1 C5 C4 121.9(2)
N1 C5 C6 115.0(2)
C4 C5 C6 123.1(2)
N2 C6 C7 122.0(3)
N2 C6 C5 114.5(2)
C7 C6 C5 123.3(2)
C8 C7 C6 118.8(3)
C7 C8 C9 119.5(3)
C8 C9 C10 120.5(3)
N2 C10 C9 120.2(2)
N2 C10 C32 120.0(2)
C9 C10 C32 119.7(3)
C13 C11 C12 108.2(2)
C13 C11 C19 108.61(17)
C12 C11 C19 110.8(2)
C13 C11 S1 114.98(18)
C12 C11 S1 108.44(15)
C19 C11 S1 105.83(16)
C1 C12 C11 114.7(2)
C14 C13 C18 118.2(2)
C14 C13 C11 123.9(2)
C18 C13 C11 117.9(2)
C13 C14 C15 121.4(2)
C16 C15 C14 119.6(3)
C17 C16 C15 119.4(3)
C18 C17 C16 120.6(3)
C17 C18 C13 120.8(3)
C20 C19 C24 118.6(2)
C20 C19 C11 124.1(2)
C24 C19 C11 117.2(2)
C19 C20 C21 120.7(3)
C22 C21 C20 120.2(3)
C21 C22 C23 120.1(3)
C22 C23 C24 120.1(3)
C23 C24 C19 120.3(3)
C32 C31 C39 110.5(2)
C32 C31 C33 111.06(19)
C39 C31 C33 108.84(18)
C32 C31 S2 106.85(15)
C39 C31 S2 106.67(16)
C33 C31 S2 112.82(18)
C10 C32 C31 115.5(2)
C38 C33 C34 118.7(2)
C38 C33 C31 122.8(2)
C34 C33 C31 118.4(2)
C35 C34 C33 119.4(3)
C36 C35 C34 121.4(2)
C35 C36 C37 119.5(3)
C36 C37 C38 119.6(3)
C33 C38 C37 121.5(2)
C44 C39 C40 116.7(3)
C44 C39 C31 122.6(2)
C40 C39 C31 120.7(3)
C41 C40 C39 121.5(3)
C42 C41 C40 120.6(3)
C41 C42 C43 119.1(3)
C42 C43 C44 120.1(3)
C39 C44 C43 122.0(3)

loop_
_geom_bond_atom_site_label_1
_geom_bond_atom_site_label_2
_geom_bond_distance
Co1 N2 1.9446(18)
Co1 N1 1.944(2)
Co1 S1 2.1662(7)
Co1 S2 2.1703(7)
S1 C11 1.855(2)
S2 C31 1.860(2)
N1 C1 1.347(3)
N1 C5 1.369(3)
N2 C10 1.349(3)
N2 C6 1.374(3)
C1 C2 1.391(3)
C1 C12 1.499(3)
C2 C3 1.381(3)
C3 C4 1.361(4)
C4 C5 1.390(3)
C5 C6 1.451(3)
C6 C7 1.388(3)
C7 C8 1.370(4)
C8 C9 1.375(4)
C9 C10 1.400(3)
C10 C32 1.488(3)
C11 C13 1.539(3)
C11 C12 1.539(3)
C11 C19 1.542(3)
C13 C14 1.373(3)
C13 C18 1.395(3)
C14 C15 1.397(3)
C15 C16 1.382(3)
C16 C17 1.379(4)
C17 C18 1.378(3)
C19 C20 1.381(3)
C19 C24 1.401(3)
C20 C21 1.401(3)
C21 C22 1.372(4)
C22 C23 1.375(4)
C23 C24 1.397(3)
C31 C32 1.527(3)
C31 C39 1.535(3)
C31 C33 1.548(3)
C33 C38 1.371(3)
C33 C34 1.401(3)
C34 C35 1.386(4)
C35 C36 1.370(4)
C36 C37 1.379(3)
C37 C38 1.391(3)
C39 C44 1.384(3)
C39 C40 1.392(3)
C40 C41 1.384(4)
C41 C42 1.372(4)
C42 C43 1.376(4)
C43 C44 1.388(3)
